data_4336063
loop_
_publ_author_name
'Endrit Shurdha'
'Curtis E. Moore'
'Arnold L. Rheingold'
'Saul H. Lapidus'
'Peter W. Stephens'
'Atta M. Arif'
'Joel S. Miller'

_publ_contact_author_address
; 
Department of Chemistry
University of Utah
Salt Lake City
UT 84112-0850
USA
;
_publ_contact_author_email jsmiller@chem.utah.edu
_publ_contact_author_name 'Joel S. Miller'
_publ_section_title
;
 First Row Transition Metal(II) Thiocyanate Complexes, and Formation of
 1-, 2-, and 3-Dimensional Extended Network Structures of
 M(NCS)2(Solvent)2 (M = Cr, Mn, Co) Composition
;
_journal_name_full 'Inorganic Chemistry'
_journal_page_first 10583
_journal_page_last 10594
_journal_paper_doi 10.1021/ic401558f
_journal_volume 52
_journal_year 2013
_chemical_formula_moiety 'C6 N6 S6 Ni, C0.75 O0.25, 4(K)'
_chemical_formula_sum 'C6.75 K4 N6 O0.25 S6 V'
_chemical_formula_weight 578.101
_chemical_name_systematic
;
?
;
_space_group_IT_number 193
_symmetry_cell_setting hexagonal
_symmetry_Int_Tables_number 193
_symmetry_space_group_name_Hall '-P 6c 2'
_symmetry_space_group_name_H-M 'P 63/m c m'
_cell_angle_alpha 90
_cell_angle_beta 90
_cell_angle_gamma 120
_cell_formula_units_Z 1
_cell_length_a 8.451111(78)
_cell_length_b 8.451111
_cell_length_c 9.16677(17)
_cell_measurement_temperature 295
_cell_volume 566.989(12)
_computing_cell_refinement TOPAS-Academic
_computing_data_collection SPEC
_computing_data_reduction TOPAS-Academic
_computing_structure_refinement TOPAS-Academic
_computing_structure_solution TOPAS-Academic
_diffrn_ambient_temperature 295
_diffrn_detector 'NaI scintillation counter'
_diffrn_measurement_device_type 'Huber diffractometer'
_diffrn_radiation_monochromator 'Si(111) channel cut'
_diffrn_radiation_type synchrotron
_diffrn_radiation_wavelength 0.699974
_diffrn_source synchrotron
_pd_block_diffractogram_id ES-2-26
_pd_instr_location
;
X16C, National Synchrotron Light Source, Brookhaven National Laboratory
;
_pd_meas_2theta_range_inc 0.005
_pd_meas_2theta_range_max 45.0
_pd_meas_2theta_range_min 5.0
_pd_meas_number_of_points 8001
_pd_meas_scan_method step
_pd_proc_2theta_range_inc 0.005
_pd_proc_2theta_range_max 45.0
_pd_proc_2theta_range_min 5.0
_pd_proc_ls_background_function
;
9 Pearson-Voight peaks and Chebyshev polynomial with 79 coefficients
;
_pd_proc_ls_pref_orient_corr
;
none
;
_pd_proc_ls_profile_function
;
Simple_Axial_model function with Rp=9999,Rs=330 in TOPAS-Academic
;
_pd_proc_ls_prof_R_factor 0.04543
_pd_proc_ls_prof_wR_expected 0.0165
_pd_proc_ls_prof_wR_factor 0.05857
_pd_proc_wavelength 0.699974
_pd_spec_mounting
;
capillary
;
_pd_spec_mount_mode transmission
_pd_spec_shape cylinder
_refine_ls_goodness_of_fit_all 3.549
_refine_ls_number_parameters 79
_refine_ls_weighting_details 1/(sigma*sigma)
_refine_ls_weighting_scheme sigma
_cod_data_source_file ic401558f_si_002_10.cif
_cod_data_source_block ES-2-26
_cod_original_cell_volume 566.989(18)
_cod_original_formula_sum 'C6.75 K4 N6 O0.25 S6 V1'
_cod_database_code 4336063

loop_
_symmetry_equiv_pos_site_id
_symmetry_equiv_pos_as_xyz
1 x,y,z
2 -y,x-y,z
3 -x+y,-x,z
4 y,-x+y,1/2+z
5 x-y,x,1/2+z
6 y,x,1/2-z
7 -x+y,y,-z
8 x,x-y,-z
9 -x,-y,1/2+z
10 x-y,-y,1/2-z
11 -x,-x+y,1/2-z
12 -y,-x,-z
13 -x,-y,-z
14 y,-x+y,-z
15 x-y,x,-z
16 -y,x-y,1/2-z
17 -x+y,-x,1/2-z
18 -y,-x,1/2+z
19 x-y,-y,z
20 -x,-x+y,z
21 x,y,1/2-z
22 -x+y,y,1/2+z
23 x,x-y,1/2+z
24 y,x,z

loop_
_atom_site_label
_atom_site_type_symbol
_atom_site_symmetry_multiplicity
_atom_site_fract_x
_atom_site_fract_y
_atom_site_fract_z
_atom_site_occupancy
_atom_site_B_iso_or_equiv
C2 C 12 0 -0.1856(15) 0.0087(21) 0.4714(83) 14.28(71)
Ni1 Ni 2 0 0 0 0.5 3.002(47)
S1 S 6 0.50637(25) 0 0.25 1 4.835(47)
K1 K 4 0.3333333 0.6666667 0 1 6.798(58)
N1 N 12 0.19584(92) 0 0.3653(11) 0.5 6.63(27)
C1 C 12 -0.3213(11) 0 0.8323(12) 0.5 2.70(21)
